data_2214628
loop_
_publ_author_name
'Lenka Dastychov\'a'
'Zdirad \<Z\'ak'
'Milan Alberti'
'Jan Taraba'

_publ_section_title <i>gem</i>-2,2-Diamino-4,4,6,6-tetraphenoxy-1,3,5-cyclotriaza-\l^5^-phosphorine
_journal_coeditor_code DN3046
_journal_issue 8
_journal_name_full 'Acta Crystallographica Section E'
_journal_page_first o3500
_journal_page_last o3500
_journal_paper_doi 10.1107/S1600536807033399
_journal_volume 63
_journal_year 2007
_chemical_formula_iupac 'C24 H24 N5 O4 P3'
_chemical_formula_moiety 'C24 H24 N5 O4 P3'
_chemical_formula_sum 'C24 H24 N5 O4 P3'
_chemical_formula_weight 539.39
_chemical_name_systematic
;
gem-2,2-Diamino-4,4,6,6-tetraphenoxy-1,3,5-2\l^5^-cyclotriazaphosphorine
;
_space_group_IT_number 76
_space_group_name_Hall 'P 4w'
_symmetry_cell_setting tetragonal
_symmetry_space_group_name_Hall 'P 4w'
_symmetry_space_group_name_H-M 'P 41'
_atom_sites_solution_hydrogens geom
_atom_sites_solution_primary direct
_atom_sites_solution_secondary difmap
_audit_creation_method SHELXL97
_cell_angle_alpha 90.00
_cell_angle_beta 90.00
_cell_angle_gamma 90.00
_cell_formula_units_Z 4
_cell_length_a 12.9555(18)
_cell_length_b 12.9555(18)
_cell_length_c 15.029(3)
_cell_measurement_reflns_used 2718
_cell_measurement_temperature 120(2)
_cell_measurement_theta_max 27.337
_cell_measurement_theta_min 3.2225
_cell_volume 2522.5(7)
_computing_cell_refinement 'Crysalis RED (Oxford Diffraction, 2005)'
_computing_data_collection 'Crysalis CCD (Oxford Diffraction, 2005)'
_computing_data_reduction 'Crysalis RED'
_computing_molecular_graphics
;
ORTEPIII (Burnett & Johnson, 1996) and ORTEP-3 for Windows (Farrugia,
1997)
;
_computing_publication_material SHELXL97
_computing_structure_refinement 'SHELXL97 (Sheldrick, 1997)'
_computing_structure_solution 'SHELXS97 (Sheldrick, 1997)'
_diffrn_ambient_temperature 120(2)
_diffrn_detector_area_resol_mean 8.4353
_diffrn_measured_fraction_theta_full 0.997
_diffrn_measured_fraction_theta_max 0.997
_diffrn_measurement_device_type 'Kuma KM-4 CCD area-detector'
_diffrn_measurement_method \w
_diffrn_radiation_monochromator graphite
_diffrn_radiation_source 'fine-focus sealed tube'
_diffrn_radiation_type MoK\a
_diffrn_radiation_wavelength 0.71073
_diffrn_reflns_av_R_equivalents 0.0448
_diffrn_reflns_av_sigmaI/netI 0.0245
_diffrn_reflns_limit_h_max 12
_diffrn_reflns_limit_h_min -15
_diffrn_reflns_limit_k_max 15
_diffrn_reflns_limit_k_min -15
_diffrn_reflns_limit_l_max 17
_diffrn_reflns_limit_l_min -18
_diffrn_reflns_number 18062
_diffrn_reflns_theta_full 25.99
_diffrn_reflns_theta_max 25.99
_diffrn_reflns_theta_min 3.42
_diffrn_standards_decay_% 0
_diffrn_standards_interval_count 100
_exptl_absorpt_coefficient_mu 0.277
_exptl_absorpt_correction_T_max 0.9728
_exptl_absorpt_correction_T_min 0.9244
_exptl_absorpt_correction_type multi-scan
_exptl_absorpt_process_details '(CrysAlis RED; Oxford Diffraction, 2005)'
_exptl_crystal_colour colourless
_exptl_crystal_density_diffrn 1.420
_exptl_crystal_density_method 'not measured'
_exptl_crystal_description prism
_exptl_crystal_F_000 1120
_exptl_crystal_size_max 0.17
_exptl_crystal_size_mid 0.10
_exptl_crystal_size_min 0.10
_refine_diff_density_max 0.197
_refine_diff_density_min -0.294
_refine_ls_abs_structure_details 'Flack (1983), with 2339 Friedel pairs'
_refine_ls_abs_structure_Flack -0.06(4)
_refine_ls_goodness_of_fit_ref 1.033
_refine_ls_hydrogen_treatment mixed
_refine_ls_matrix_type full
_refine_ls_number_parameters 337
_refine_ls_number_reflns 4919
_refine_ls_number_restraints 1
_refine_ls_restrained_S_all 1.033
_refine_ls_R_factor_all 0.0259
_refine_ls_R_factor_gt 0.0247
_refine_ls_shift/su_max 0.001
_refine_ls_shift/su_mean 0.000
_refine_ls_structure_factor_coef Fsqd
_refine_ls_weighting_details 'calc w = 1/[\s^2^(Fo^2^)+(0.037P)^2^+0.2944P] where P=(Fo^2^+2Fc^2^)/3'
_refine_ls_weighting_scheme calc
_refine_ls_wR_factor_gt 0.0577
_refine_ls_wR_factor_ref 0.0583
_reflns_number_gt 4714
_reflns_number_total 4919
_reflns_threshold_expression I>2\s(I)
_cod_data_source_file dn3046.cif
_cod_data_source_block I
_cod_database_code 2214628
_cod_database_fobs_code 2214628

loop_
_symmetry_equiv_pos_as_xyz
'x, y, z'
'-x, -y, z+1/2'
'-y, x, z+1/4'
'y, -x, z+3/4'

loop_
_atom_site_type_symbol
_atom_site_label
_atom_site_fract_x
_atom_site_fract_y
_atom_site_fract_z
_atom_site_U_iso_or_equiv
_atom_site_adp_type
_atom_site_calc_flag
_atom_site_refinement_flags
_atom_site_occupancy
P P1 0.07004(3) 0.41977(3) 0.22059(2) 0.01416(9) Uani d . 1
N N1 -0.01277(10) 0.49632(9) 0.17903(9) 0.0179(3) Uani d . 1
P P2 -0.07227(3) 0.57612(3) 0.24143(2) 0.01442(9) Uani d . 1
N N2 -0.04300(10) 0.58137(9) 0.34272(9) 0.0187(3) Uani d . 1
P P3 0.04153(3) 0.50759(3) 0.38884(3) 0.01613(9) Uani d . 1
N N3 0.08060(10) 0.41581(10) 0.32482(9) 0.0183(3) Uani d . 1
N N4 0.13070(12) 0.58672(13) 0.42667(10) 0.0266(3) Uani d . 1
H H1 0.1451(15) 0.6358(17) 0.3909(15) 0.032 Uiso d . 1
H H2 0.1868(16) 0.5602(16) 0.4479(15) 0.032 Uiso d . 1
N N5 0.00452(11) 0.45057(12) 0.47995(10) 0.0234(3) Uani d . 1
H H3 0.0038(14) 0.4852(15) 0.5267(17) 0.028 Uiso d . 1
H H4 -0.0324(15) 0.4041(17) 0.4779(14) 0.028 Uiso d . 1
O O1 0.05456(8) 0.30671(8) 0.18133(7) 0.0192(2) Uani d . 1
C C11 -0.03274(12) 0.24610(12) 0.19850(11) 0.0178(3) Uani d . 1
C C21 -0.12032(13) 0.25927(12) 0.14673(12) 0.0243(3) Uani d . 1
H H21 -0.1236 0.3125 0.1034 0.029 Uiso calc R 1
C C31 -0.20321(14) 0.19285(14) 0.15963(12) 0.0292(4) Uani d . 1
H H31 -0.2641 0.2012 0.1252 0.035 Uiso calc R 1
C C41 -0.19795(14) 0.11462(13) 0.22217(12) 0.0301(4) Uani d . 1
H H41 -0.2545 0.0688 0.2298 0.036 Uiso calc R 1
C C51 -0.10969(15) 0.10328(14) 0.27371(13) 0.0327(4) Uani d . 1
H H51 -0.1063 0.0501 0.3172 0.039 Uiso calc R 1
C C61 -0.02613(14) 0.16957(13) 0.26189(12) 0.0261(4) Uani d . 1
H H61 0.0344 0.1621 0.2970 0.031 Uiso calc R 1
O O2 0.17700(8) 0.44636(8) 0.17290(7) 0.0182(2) Uani d . 1
C C12 0.26620(12) 0.38844(12) 0.19250(10) 0.0171(3) Uani d . 1
C C22 0.29037(12) 0.30450(12) 0.13938(11) 0.0228(3) Uani d . 1
H H22 0.2462 0.2844 0.0920 0.027 Uiso calc R 1
C C32 0.38075(14) 0.25036(14) 0.15707(12) 0.0285(4) Uani d . 1
H H32 0.3986 0.1928 0.1211 0.034 Uiso calc R 1
C C42 0.44482(13) 0.27894(14) 0.22592(13) 0.0290(4) Uani d . 1
H H42 0.5060 0.2408 0.2376 0.035 Uiso calc R 1
C C52 0.41943(13) 0.36446(14) 0.27865(12) 0.0274(4) Uani d . 1
H H52 0.4635 0.3846 0.3261 0.033 Uiso calc R 1
C C62 0.32973(13) 0.41974(13) 0.26141(11) 0.0224(3) Uani d . 1
H H62 0.3123 0.4782 0.2965 0.027 Uiso calc R 1
O O3 -0.06784(8) 0.68823(8) 0.19750(8) 0.0194(2) Uani d . 1
C C13 0.02350(12) 0.74692(12) 0.20296(10) 0.0179(3) Uani d . 1
C C23 0.10722(13) 0.72322(13) 0.14915(12) 0.0243(4) Uani d . 1
H H23 0.1055 0.6648 0.1110 0.029 Uiso calc R 1
C C33 0.19330(13) 0.78640(14) 0.15210(13) 0.0305(4) Uani d . 1
H H33 0.2507 0.7721 0.1147 0.037 Uiso calc R 1
C C43 0.19631(14) 0.87029(15) 0.20919(14) 0.0342(4) Uani d . 1
H H43 0.2559 0.9130 0.2113 0.041 Uiso calc R 1
C C53 0.11251(15) 0.89197(15) 0.26316(13) 0.0365(5) Uani d . 1
H H53 0.1151 0.9489 0.3029 0.044 Uiso calc R 1
C C63 0.02444(14) 0.83060(13) 0.25939(12) 0.0286(4) Uani d . 1
H H63 -0.0340 0.8462 0.2951 0.034 Uiso calc R 1
O O4 -0.19345(8) 0.55725(8) 0.23680(7) 0.0185(2) Uani d . 1
C C14 -0.25038(11) 0.53720(12) 0.15887(10) 0.0175(3) Uani d . 1
C C24 -0.25405(13) 0.60670(13) 0.08943(11) 0.0236(4) Uani d . 1
H H24 -0.2147 0.6686 0.0914 0.028 Uiso calc R 1
C C34 -0.31641(13) 0.58452(14) 0.01644(12) 0.0270(4) Uani d . 1
H H34 -0.3197 0.6317 -0.0319 0.032 Uiso calc R 1
C C44 -0.37402(13) 0.49399(13) 0.01364(11) 0.0249(4) Uani d . 1
H H44 -0.4162 0.4792 -0.0365 0.030 Uiso calc R 1
C C54 -0.36950(13) 0.42588(13) 0.08406(11) 0.0234(4) Uani d . 1
H H54 -0.4088 0.3640 0.0823 0.028 Uiso calc R 1
C C64 -0.30775(12) 0.44703(12) 0.15784(11) 0.0218(3) Uani d . 1
H H64 -0.3051 0.4004 0.2065 0.026 Uiso calc R 1

loop_
_atom_site_aniso_label
_atom_site_aniso_U_11
_atom_site_aniso_U_22
_atom_site_aniso_U_33
_atom_site_aniso_U_12
_atom_site_aniso_U_13
_atom_site_aniso_U_23
P1 0.01532(18) 0.01371(18) 0.0135(2) 0.00091(13) 0.00172(15) -0.00008(14)
N1 0.0201(7) 0.0186(7) 0.0148(6) 0.0016(5) -0.0004(5) 0.0001(5)
P2 0.01389(18) 0.01381(18) 0.0156(2) 0.00082(14) 0.00005(14) 0.00037(15)
N2 0.0212(7) 0.0162(7) 0.0188(7) 0.0039(5) -0.0013(5) -0.0037(5)
P3 0.01789(19) 0.01769(19) 0.01279(18) 0.00177(15) -0.00055(15) -0.00132(15)
N3 0.0234(7) 0.0164(6) 0.0151(7) 0.0042(5) 0.0007(5) 0.0004(5)
N4 0.0255(8) 0.0260(8) 0.0284(8) 0.0002(6) -0.0069(6) -0.0031(6)
N5 0.0293(8) 0.0248(7) 0.0160(7) 0.0012(6) 0.0024(6) -0.0001(6)
O1 0.0183(6) 0.0169(5) 0.0224(6) -0.0011(4) 0.0046(4) -0.0048(4)
C11 0.0179(8) 0.0161(8) 0.0195(8) -0.0015(6) 0.0059(6) -0.0052(6)
C21 0.0274(9) 0.0189(8) 0.0265(9) 0.0013(6) -0.0010(7) -0.0042(7)
C31 0.0250(9) 0.0293(9) 0.0332(10) -0.0014(7) -0.0028(7) -0.0144(8)
C41 0.0277(9) 0.0278(9) 0.0349(10) -0.0083(7) 0.0098(8) -0.0088(8)
C51 0.0387(11) 0.0297(9) 0.0295(10) -0.0077(8) 0.0092(8) 0.0050(8)
C61 0.0254(9) 0.0291(9) 0.0239(9) -0.0020(7) -0.0005(7) 0.0009(7)
O2 0.0173(5) 0.0186(5) 0.0187(6) 0.0005(4) 0.0036(4) 0.0033(4)
C12 0.0150(7) 0.0191(8) 0.0171(8) -0.0002(6) 0.0036(6) 0.0057(6)
C22 0.0231(8) 0.0268(8) 0.0184(8) 0.0013(7) 0.0025(7) -0.0014(7)
C32 0.0307(9) 0.0274(9) 0.0273(9) 0.0061(7) 0.0087(7) -0.0001(7)
C42 0.0203(8) 0.0338(9) 0.0331(9) 0.0060(7) 0.0045(7) 0.0124(8)
C52 0.0203(8) 0.0348(10) 0.0271(9) -0.0021(7) -0.0042(7) 0.0054(7)
C62 0.0233(8) 0.0224(8) 0.0215(8) -0.0023(7) 0.0015(6) 0.0002(6)
O3 0.0152(5) 0.0166(5) 0.0264(6) -0.0018(4) -0.0029(4) 0.0037(4)
C13 0.0145(7) 0.0194(8) 0.0196(8) -0.0030(6) -0.0039(6) 0.0062(6)
C23 0.0250(8) 0.0244(8) 0.0234(9) 0.0016(7) 0.0010(7) 0.0030(7)
C33 0.0197(8) 0.0367(10) 0.0350(10) 0.0010(7) 0.0055(7) 0.0122(8)
C43 0.0249(9) 0.0359(10) 0.0419(11) -0.0135(8) -0.0077(8) 0.0099(8)
C53 0.0407(11) 0.0319(10) 0.0368(11) -0.0138(8) -0.0033(9) -0.0067(8)
C63 0.0279(9) 0.0271(9) 0.0308(10) -0.0059(7) 0.0053(7) -0.0026(7)
O4 0.0162(5) 0.0214(5) 0.0180(5) -0.0004(4) 0.0015(4) -0.0003(5)
C14 0.0132(7) 0.0212(8) 0.0181(8) 0.0026(6) 0.0013(6) -0.0035(6)
C24 0.0211(8) 0.0230(8) 0.0268(9) -0.0045(7) -0.0021(7) 0.0031(7)
C34 0.0262(9) 0.0286(9) 0.0262(9) -0.0031(7) -0.0055(7) 0.0077(7)
C44 0.0189(8) 0.0317(9) 0.0240(8) -0.0002(7) -0.0045(6) -0.0045(7)
C54 0.0221(8) 0.0215(8) 0.0267(9) -0.0045(7) 0.0004(7) -0.0042(7)
C64 0.0228(8) 0.0208(8) 0.0219(8) -0.0004(6) 0.0013(7) 0.0023(6)

loop_
_atom_type_symbol
_atom_type_description
_atom_type_scat_dispersion_real
_atom_type_scat_dispersion_imag
_atom_type_scat_source
C C 0.0033 0.0016 'International Tables Vol C Tables 4.2.6.8 and 6.1.1.4'
H H 0.0000 0.0000 'International Tables Vol C Tables 4.2.6.8 and 6.1.1.4'
N N 0.0061 0.0033 'International Tables Vol C Tables 4.2.6.8 and 6.1.1.4'
O O 0.0106 0.0060 'International Tables Vol C Tables 4.2.6.8 and 6.1.1.4'
P P 0.1023 0.0942 'International Tables Vol C Tables 4.2.6.8 and 6.1.1.4'

loop_
_geom_angle_atom_site_label_1
_geom_angle_atom_site_label_2
_geom_angle_atom_site_label_3
_geom_angle
_geom_angle_publ_flag
N3 P1 N1 118.06(7) ?
N3 P1 O1 110.49(6) ?
N1 P1 O1 110.09(7) ?
N3 P1 O2 112.23(7) ?
N1 P1 O2 105.94(6) ?
O1 P1 O2 98.13(6) ?
P1 N1 P2 120.00(9) ?
N2 P2 O4 106.70(7) ?
N2 P2 N1 118.78(7) ?
O4 P2 N1 110.60(6) ?
N2 P2 O3 110.65(7) ?
O4 P2 O3 99.05(6) ?
N1 P2 O3 109.23(7) ?
P2 N2 P3 123.76(8) ?
N2 P3 N3 113.25(7) ?
N2 P3 N5 115.53(7) ?
N3 P3 N5 105.07(7) ?
N2 P3 N4 104.85(8) ?
N3 P3 N4 116.45(8) ?
N5 P3 N4 101.46(9) ?
P1 N3 P3 122.90(8) ?
P3 N4 H1 113.5(14) n
P3 N4 H2 118.0(14) n
H1 N4 H2 110(2) n
P3 N5 H3 117.9(14) n
P3 N5 H4 120.3(16) n
H3 N5 H4 117(2) n
C11 O1 P1 123.31(9) n
C61 C11 C21 121.84(15) n
C61 C11 O1 118.73(14) n
C21 C11 O1 119.23(14) n
C11 C21 C31 118.55(16) n
C11 C21 H21 120.7 n
C31 C21 H21 120.7 n
C41 C31 C21 120.68(17) n
C41 C31 H31 119.7 n
C21 C31 H31 119.7 n
C31 C41 C51 119.78(16) n
C31 C41 H41 120.1 n
C51 C41 H41 120.1 n
C41 C51 C61 120.23(17) n
C41 C51 H51 119.9 n
C61 C51 H51 119.9 n
C11 C61 C51 118.92(16) n
C11 C61 H61 120.5 n
C51 C61 H61 120.5 n
C12 O2 P1 120.17(9) n
C62 C12 C22 121.81(15) n
C62 C12 O2 119.23(14) n
C22 C12 O2 118.89(14) n
C12 C22 C32 118.44(16) n
C12 C22 H22 120.8 n
C32 C22 H22 120.8 n
C42 C32 C22 121.03(16) n
C42 C32 H32 119.5 n
C22 C32 H32 119.5 n
C32 C42 C52 119.73(16) n
C32 C42 H42 120.1 n
C52 C42 H42 120.1 n
C62 C52 C42 119.89(16) n
C62 C52 H52 120.1 n
C42 C52 H52 120.1 n
C12 C62 C52 119.08(16) n
C12 C62 H62 120.5 n
C52 C62 H62 120.5 n
C13 O3 P2 119.81(9) n
C63 C13 C23 121.77(15) n
C63 C13 O3 117.93(14) n
C23 C13 O3 120.21(14) n
C33 C23 C13 118.71(16) n
C33 C23 H23 120.6 n
C13 C23 H23 120.6 n
C23 C33 C43 120.44(17) n
C23 C33 H33 119.8 n
C43 C33 H33 119.8 n
C53 C43 C33 120.01(16) n
C53 C43 H43 120.0 n
C33 C43 H43 120.0 n
C43 C53 C63 120.22(17) n
C43 C53 H53 119.9 n
C63 C53 H53 119.9 n
C13 C63 C53 118.83(17) n
C13 C63 H63 120.6 n
C53 C63 H63 120.6 n
C14 O4 P2 125.58(10) n
C24 C14 C64 121.58(15) n
C24 C14 O4 121.80(14) n
C64 C14 O4 116.50(14) n
C14 C24 C34 118.78(15) n
C14 C24 H24 120.6 n
C34 C24 H24 120.6 n
C44 C34 C24 120.61(16) n
C44 C34 H34 119.7 n
C24 C34 H34 119.7 n
C54 C44 C34 119.58(15) n
C54 C44 H44 120.2 n
C34 C44 H44 120.2 n
C44 C54 C64 120.58(15) n
C44 C54 H54 119.7 n
C64 C54 H54 119.7 n
C14 C64 C54 118.86(15) n
C14 C64 H64 120.6 n
C54 C64 H64 120.6 n

loop_
_geom_bond_atom_site_label_1
_geom_bond_atom_site_label_2
_geom_bond_distance
_geom_bond_publ_flag
P1 N3 1.5732(14) ?
P1 N1 1.5889(13) ?
P1 O1 1.5918(11) ?
P1 O2 1.5977(11) ?
N1 P2 1.5945(13) ?
P2 N2 1.5704(14) ?
P2 O4 1.5904(11) ?
P2 O3 1.5965(11) ?
N2 P3 1.6104(14) ?
P3 N3 1.6111(13) ?
P3 N5 1.6281(15) ?
P3 N4 1.6459(16) ?
N4 H1 0.85(2) ?
N4 H2 0.86(2) ?
N5 H3 0.83(2) ?
N5 H4 0.77(2) ?
O1 C11 1.4008(18) n
C11 C61 1.378(2) ?
C11 C21 1.386(2) n
C21 C31 1.390(2) n
C21 H21 0.9500 n
C31 C41 1.384(3) n
C31 H31 0.9500 n
C41 C51 1.389(3) n
C41 H41 0.9500 n
C51 C61 1.393(2) n
C51 H51 0.9500 n
C61 H61 0.9500 n
O2 C12 1.4091(19) n
C12 C62 1.384(2) n
C12 C22 1.385(2) n
C22 C32 1.391(2) n
C22 H22 0.9500 n
C32 C42 1.377(3) n
C32 H32 0.9500 n
C42 C52 1.401(3) n
C42 H42 0.9500 n
C52 C62 1.389(2) n
C52 H52 0.9500 n
C62 H62 0.9500 n
O3 C13 1.4089(18) n
C13 C63 1.376(2) n
C13 C23 1.387(2) n
C23 C33 1.384(2) n
C23 H23 0.9500 n
C33 C43 1.385(3) n
C33 H33 0.9500 n
C43 C53 1.384(3) n
C43 H43 0.9500 n
C53 C63 1.392(3) n
C53 H53 0.9500 n
C63 H63 0.9500 n
O4 C14 1.4082(18) n
C14 C24 1.379(2) n
C14 C64 1.385(2) n
C24 C34 1.392(2) n
C24 H24 0.9500 n
C34 C44 1.391(2) n
C34 H34 0.9500 n
C44 C54 1.379(2) n
C44 H44 0.9500 n
C54 C64 1.394(2) n
C54 H54 0.9500 n
C64 H64 0.9500 n

loop_
_geom_hbond_atom_site_label_D
_geom_hbond_atom_site_label_H
_geom_hbond_atom_site_label_A
_geom_hbond_site_symmetry_A
_geom_hbond_distance_DH
_geom_hbond_distance_HA
_geom_hbond_distance_DA
_geom_hbond_angle_DHA
N5 H3 N1 2_565 0.83(2) 2.31(3) 3.072(2) 153.2(18)

loop_
_cod_related_entry_id
_cod_related_entry_database
_cod_related_entry_code
1 ChemSpider 10460830
